data_2105249
loop_
_publ_author_name
'Mo\"elo, Yves'
'Guillot-Deudon, Catherine'
'Evain, Michel'
'Orlandi, Paolo'
'Biagioni, Cristian'

_publ_section_title
;
 Comparative modular analysis of two complex sulfosalt structures:
 sterryite, Cu(Ag,Cu)~3~Pb~19~(Sb,As)~22~(As--As)S~56~, and parasterryite,
 Ag~4~Pb~20~(Sb,As)~24~S~58~
;
_journal_coeditor_code BP5041
_journal_issue 5
_journal_name_full 'Acta Crystallographica Section B'
_journal_page_first 480
_journal_page_last 492
_journal_paper_doi 10.1107/S0108768112034027
_journal_volume 68
_journal_year 2012
_chemical_compound_source 'Pollone mine, Tuscany, Italy'
_chemical_formula_sum 'Ag1.86 As7.06 Bi0.1 Cu1.73 Hg0.24 Pb19.13 S56 Sb16.47 Tl0.24'
_chemical_formula_weight 8721.7
_chemical_name_common 'Ag2 As7 Cu1.5 Pb19 S56 Sb16.5'
_chemical_name_mineral Sterryite
_chemical_name_systematic ' ?'
_space_group_IT_number 14
_symmetry_cell_setting monoclinic
_symmetry_space_group_name_Hall '-P 2yn'
_symmetry_space_group_name_H-M 'P 1 21/n 1'
_audit_creation_method 'Jana2006 Version : 07/10/2009'
_cell_angle_alpha 90
_cell_angle_beta 94.896(8)
_cell_angle_gamma 90
_cell_formula_units_Z 4
_cell_length_a 8.1891(10)
_cell_length_b 28.5294(13)
_cell_length_c 42.98(2)
_cell_measurement_temperature 293
_cell_measurement_theta_max 35
_cell_measurement_theta_min 6.4
_cell_volume 10005(5)
_computing_publication_material 'Jana2006 (Petricek, Dusek & Palatinus, 2006)'
_computing_structure_refinement 'Jana2006 (Petricek, Dusek & Palatinus, 2006)'
_database_code_amcsd 0019482
_diffrn_ambient_temperature 293
_diffrn_measured_fraction_theta_full 0.99
_diffrn_measured_fraction_theta_max 0.99
_diffrn_measurement_device 'four-cycle diffractometer'
_diffrn_measurement_device_type 'Nonius CCD'
_diffrn_measurement_method 'phi, omega scan'
_diffrn_radiation_monochromator graphite
_diffrn_radiation_source 'X-ray tube'
_diffrn_radiation_type 'Mo K\a'
_diffrn_radiation_wavelength 0.71069
_diffrn_reflns_av_R_equivalents 0.2733
_diffrn_reflns_av_sigmaI/netI 0.1581
_diffrn_reflns_limit_h_max 13
_diffrn_reflns_limit_h_min -12
_diffrn_reflns_limit_k_max 46
_diffrn_reflns_limit_k_min -45
_diffrn_reflns_limit_l_max 69
_diffrn_reflns_limit_l_min -68
_diffrn_reflns_number 177315
_diffrn_reflns_theta_full 35
_diffrn_reflns_theta_max 35
_diffrn_reflns_theta_min 6.4
_exptl_absorpt_coefficient_mu 41.568
_exptl_absorpt_correction_T_max 0.594
_exptl_absorpt_correction_T_min 0.1942
_exptl_absorpt_correction_type gaussian
_exptl_absorpt_process_details 'Jana2006  (Petricek, Dusek & Palatinus, 2000)'
_exptl_crystal_density_diffrn 5.7885
_exptl_crystal_description block
_exptl_crystal_F_000 14889
_exptl_crystal_size_max 0.142
_exptl_crystal_size_mid 0.080
_exptl_crystal_size_min 0.025
_refine_diff_density_max 10.46
_refine_diff_density_min -8.35
_refine_ls_extinction_method none
_refine_ls_goodness_of_fit_ref 3.16
_refine_ls_number_constraints 205
_refine_ls_number_parameters 652
_refine_ls_number_reflns 22702
_refine_ls_number_restraints 0
_refine_ls_R_factor_all 0.2043
_refine_ls_R_factor_gt 0.1353
_refine_ls_shift/su_max 0.0292
_refine_ls_shift/su_mean 0.0033
_refine_ls_structure_factor_coef F
_refine_ls_weighting_details w=1/(\s^2^(F)+0.000484F^2^)
_refine_ls_weighting_scheme sigma
_refine_ls_wR_factor_gt 0.1641
_refine_ls_wR_factor_ref 0.1696
_reflns_number_gt 13875
_reflns_number_total 22702
_reflns_threshold_expression I>3\s(I)
_cod_data_source_file bp5041.cif
_cod_data_source_block sterryite
_cod_original_cell_volume 10004.78
_cod_original_sg_symbol_Hall '-P 2yabc'
_cod_database_code 2105249
_cod_database_fobs_code 2105249

loop_
_symmetry_equiv_pos_site_id
_space_group_symop_operation_xyz
1 x,y,z
2 -x+1/2,y+1/2,-z+1/2
3 -x,-y,-z
4 x+1/2,-y+1/2,z+1/2

loop_
_atom_site_type_symbol
_atom_site_label
_atom_site_fract_x
_atom_site_fract_y
_atom_site_fract_z
_atom_site_U_iso_or_equiv
_atom_site_adp_type
_atom_site_calc_flag
_atom_site_occupancy
_atom_site_symmetry_multiplicity
Pb Pb1 0.7269(3) 0.63980(8) 0.19903(6) 0.0236(7) Uani d 1 4
Pb Pb2 0.2204(3) 0.63585(8) 0.19887(6) 0.0228(7) Uani d 1 4
Pb Pb3 0.6806(3) 0.69994(9) 0.10114(6) 0.0266(7) Uani d 1 4
Pb Pb4 0.1796(3) 0.69914(8) 0.10211(6) 0.0239(7) Uani d 1 4
Pb Pb5 0.6827(3) 0.54811(8) 0.11574(7) 0.0248(7) Uani d 1 4
Pb Pb6 0.1880(3) 0.54785(8) 0.11636(7) 0.0257(7) Uani d 1 4
Pb Pb7 0.6785(3) 0.40767(8) 0.10849(6) 0.0215(7) Uani d 0.9 4
Bi Bi7 0.6785(3) 0.40767(8) 0.10849(6) 0.0215(7) Uani d 0.1 4
Pb Pb8 0.1896(3) 0.40343(8) 0.11030(6) 0.0239(7) Uani d 1 4
Sb Sb9 0.5305(5) 0.01042(12) 0.29831(10) 0.0216(12) Uani d 1 4
Sb Sb10 0.4706(5) 0.49980(13) 0.19294(11) 0.0182(12) Uani d 0.7 4
As As10 0.4706(5) 0.49980(13) 0.19294(11) 0.0182(12) Uani d 0.3 4
Sb Sb11 0.4951(5) 0.08142(13) 0.22572(10) 0.0191(11) Uani d 0.91 4
As As11 0.4951(5) 0.08142(13) 0.22572(10) 0.0191(11) Uani d 0.09 4
Sb Sb12 -0.0004(5) 0.09558(14) 0.21938(12) 0.0177(13) Uani d 0.5 4
As As12 -0.0004(5) 0.09558(14) 0.21938(12) 0.0177(13) Uani d 0.5 4
Pb Pb13 0.7355(3) 0.21623(8) 0.21405(6) 0.0258(7) Uani d 1 4
Pb Pb14 0.2337(3) 0.21029(8) 0.20834(7) 0.0282(8) Uani d 0.76 4
Tl Tl14 0.2337(3) 0.21029(8) 0.20834(7) 0.0282(8) Uani d 0.24 4
Sb Sb15 0.9557(7) 0.76196(17) 0.17837(14) 0.0154(15) Uani d 0.07 4
As As15 0.9557(7) 0.76196(17) 0.17837(14) 0.0154(15) Uani d 0.93 4
Sb Sb16 0.4342(5) 0.76744(14) 0.17674(11) 0.0229(13) Uani d 0.86 4
As As16 0.4342(5) 0.76744(14) 0.17674(11) 0.0229(13) Uani d 0.14 4
Sb Sb17 0.9015(5) 0.83817(12) 0.09471(11) 0.0224(12) Uani d 1 4
Sb Sb18 0.4294(6) 0.82664(18) 0.09887(13) 0.0231(15) Uani d 0.45 4
As As18 0.4294(6) 0.82664(18) 0.09887(13) 0.0231(15) Uani d 0.55 4
Sb Sb19 0.8984(5) 0.90892(15) 0.02117(12) 0.0261(14) Uani d 0.82 4
As As19 0.8984(5) 0.90892(15) 0.02117(12) 0.0261(14) Uani d 0.18 4
Sb Sb20 0.3796(5) 0.92081(14) 0.01144(12) 0.0227(13) Uani d 0.8 4
As As20 0.3796(5) 0.92081(14) 0.01144(12) 0.0227(13) Uani d 0.2 4
Sb Sb21 0.3380(5) 0.49779(13) 0.42995(12) 0.0280(13) Uani d 1 4
Pb Pb22 0.8526(4) 0.49900(13) 0.43845(8) 0.0367(10) Uani d 0.67 4
Sb Sb22 0.8526(4) 0.49900(13) 0.43845(8) 0.0367(10) Uani d 0.33 4
Pb Pb23 0.1804(3) 0.91576(10) 0.14472(7) 0.0298(8) Uani d 0.83 4
Sb Sb23 0.1804(3) 0.91576(10) 0.14472(7) 0.0298(8) Uani d 0.17 4
Sb Sb24 0.7048(5) 0.91749(12) 0.15226(11) 0.0218(12) Uani d 1 4
Ag Ag25 0.2343(8) 0.8281(2) 0.23710(18) 0.048(2) Uani d 0.9 4
Cu Cu25 0.2343(8) 0.8281(2) 0.23710(18) 0.048(2) Uani d 0.1 4
Sb Sb26 0.7330(5) 0.83424(15) 0.23460(12) 0.0241(13) Uani d 0.85 4
As As26 0.7330(5) 0.83424(15) 0.23460(12) 0.0241(13) Uani d 0.15 4
Pb Pb27 0.0042(3) 0.38059(8) 0.19626(7) 0.0282(8) Uani d 1 4
Sb Sb28 0.4792(6) 0.36806(18) 0.19252(13) 0.0262(15) Uani d 0.55 4
As As28 0.4792(6) 0.36806(18) 0.19252(13) 0.0262(15) Uani d 0.45 4
Sb Sb29 0.4575(6) 0.95474(17) 0.22192(12) 0.0331(15) Uani d 1 4
Pb Pb30 0.5218(3) 0.46856(9) 0.27371(7) 0.0321(8) Uani d 1 4
Pb Pb31 0.4385(3) 0.04969(9) 0.14240(7) 0.0301(8) Uani d 1 4
Pb Pb32 0.9344(3) 0.05142(9) 0.14031(7) 0.0330(8) Uani d 1 4
Ag Ag33b 0.355(2) 0.1216(4) 0.0548(4) 0.021(4) Uani d 0.6 4
Cu Cu33a 0.385(6) 0.1125(13) 0.0603(11) 0.021(4) Uani d 0.4 4
Ag Ag34b 0.9174(9) 0.11888(18) 0.05761(14) 0.0462(19) Uani d 0.36 4
Hg Hg34b 0.9174(9) 0.11888(18) 0.05761(14) 0.0462(19) Uani d 0.24 4
Cu Cu34b 0.9174(9) 0.11888(18) 0.05761(14) 0.0462(19) Uani d 0.4 4
Pb Pb35 0.6432(3) 0.78361(9) 0.01656(6) 0.0271(7) Uani d 1 4
Pb Pb36 0.1376(3) 0.78670(9) 0.01835(7) 0.0290(8) Uani d 1 4
Sb Sb37 0.8970(6) 0.62016(16) 0.03928(13) 0.0183(15) Uani d 0.27 4
As As37 0.8970(6) 0.62016(16) 0.03928(13) 0.0183(15) Uani d 0.73 4
Sb Sb38 0.3930(5) 0.61302(14) 0.03657(10) 0.0220(12) Uani d 1 4
Sb Sb39 0.8961(5) 0.46983(13) 0.03944(10) 0.0219(12) Uani d 1 4
Sb Sb40 0.3994(6) 0.48411(15) 0.04011(13) 0.0174(14) Uani d 0.36 4
As As40 0.3994(6) 0.48411(15) 0.04011(13) 0.0174(14) Uani d 0.64 4
Pb Pb41 0.9048(4) 0.33727(12) 0.03897(10) 0.0220(11) Uani d 0.14 4
Sb Sb41 0.9048(4) 0.33727(12) 0.03897(10) 0.0220(11) Uani d 0.86 4
Sb Sb42 0.3870(5) 0.32966(14) 0.03506(11) 0.0203(12) Uani d 0.8 4
As As42 0.3870(5) 0.32966(14) 0.03506(11) 0.0203(12) Uani d 0.2 4
Cu Cu43 0.6465(11) 0.2133(4) 0.0582(2) 0.041(4) Uani d 0.83 4
Pb Pb44a 0.6792(3) 0.27434(8) 0.11949(7) 0.0274(8) Uani d 0.83 4
Sb Sb44b 0.6792(3) 0.27434(8) 0.11949(7) 0.0274(8) Uani d 0.17 4
Pb Pb45 0.1849(3) 0.25801(9) 0.10565(7) 0.0321(8) Uani d 1 4
As As46 0.8587(6) 0.16461(18) 0.13154(18) 0.0177(19) Uani d 1 4
As As47 0.5386(7) 0.1595(2) 0.13276(17) 0.0207(19) Uani d 1 4
S S1 0.9531(17) 0.6910(4) 0.1541(3) 0.013(3) Uiso d 1 4
S S2 0.4445(17) 0.6913(4) 0.1557(3) 0.012(3) Uiso d 1 4
S S3 0.9261(18) 0.6229(5) 0.0934(3) 0.017(3) Uiso d 1 4
S S4 0.4250(17) 0.6236(4) 0.0928(3) 0.012(3) Uiso d 1 4
S S5 0.9576(17) 0.5726(4) 0.1659(3) 0.012(3) Uiso d 1 4
S S6 0.4561(18) 0.5722(4) 0.1681(3) 0.015(3) Uiso d 1 4
S S7 0.4965(17) 0.1560(4) 0.2505(3) 0.014(3) Uiso d 1 4
S S8 0.4911(19) 0.6647(5) 0.2476(4) 0.021(3) Uiso d 1 4
S S9 0.9184(19) 0.7632(5) 0.0698(4) 0.019(3) Uiso d 1 4
S S10 0.4102(19) 0.7606(5) 0.0657(4) 0.020(3) Uiso d 1 4
S S11 0.929(2) 0.4786(5) 0.0971(4) 0.021(3) Uiso d 1 4
S S12 0.419(2) 0.4767(5) 0.0958(4) 0.023(3) Uiso d 1 4
S S13 0.6860(18) 0.4736(5) 0.1638(4) 0.017(3) Uiso d 1 4
S S14 0.2269(19) 0.4722(5) 0.1645(4) 0.021(3) Uiso d 1 4
S S15 0.7736(19) 0.5510(5) 0.2375(4) 0.020(3) Uiso d 1 4
S S16 0.2122(18) 0.5490(5) 0.2369(4) 0.019(3) Uiso d 1 4
S S17 -0.2423(18) 0.1171(5) 0.1902(4) 0.018(3) Uiso d 1 4
S S18 0.194(2) 0.1228(6) 0.1845(4) 0.031(4) Uiso d 1 4
S S19 0.7711(18) 0.7414(5) 0.2129(4) 0.020(3) Uiso d 1 4
S S20 0.1966(17) 0.7520(5) 0.2109(3) 0.015(3) Uiso d 1 4
S S21 0.6611(19) 0.8036(5) 0.1314(4) 0.022(3) Uiso d 1 4
S S22 0.2374(17) 0.7988(5) 0.1343(4) 0.016(3) Uiso d 1 4
S S23 0.6861(19) 0.8715(5) 0.0573(4) 0.022(3) Uiso d 1 4
S S24 1.127(2) 0.8737(6) 0.0547(4) 0.027(3) Uiso d 1 4
S S25 0.4128(18) 0.0476(5) 0.0236(4) 0.019(3) Uiso d 1 4
S S26 0.8642(19) 0.0485(5) 0.0203(4) 0.021(3) Uiso d 1 4
S S27 0.0958(19) 0.4683(5) 0.3964(4) 0.020(3) Uiso d 1 4
S S28 0.946(2) 0.9678(6) 0.1042(4) 0.028(4) Uiso d 1 4
S S29 0.4855(15) 0.8880(4) 0.1847(3) 0.007(2) Uiso d 1 4
S S30 0.9445(19) 0.8893(5) 0.1860(4) 0.021(3) Uiso d 1 4
S S31 0.529(2) 0.8020(5) 0.2666(4) 0.023(3) Uiso d 1 4
S S32 0.5237(17) 0.3087(5) 0.2307(3) 0.016(3) Uiso d 1 4
S S33 0.2517(19) 0.3288(6) 0.1675(4) 0.025(3) Uiso d 1 4
S S34 0.6994(19) 0.3460(5) 0.1635(3) 0.019(3) Uiso d 1 4
S S35 0.2415(19) 0.4100(5) 0.2491(4) 0.020(3) Uiso d 1 4
S S36 0.7711(19) 0.4164(5) 0.2414(4) 0.021(3) Uiso d 1 4
S S37 0.285(2) 0.4922(5) 0.3206(4) 0.022(3) Uiso d 1 4
S S38 0.7090(17) 0.9942(4) 0.1756(3) 0.013(3) Uiso d 1 4
S S39 0.1696(18) 0.0743(5) 0.0959(3) 0.016(3) Uiso d 1 4
S S40 0.8211(17) 0.5742(5) 0.4030(3) 0.015(3) Uiso d 1 4
S S41 0.131(2) 0.1556(5) 0.0145(4) 0.025(3) Uiso d 1 4
S S42 0.6231(19) 0.1573(5) 0.0100(3) 0.020(3) Uiso d 1 4
S S43 0.690(2) 0.6769(6) 0.0346(4) 0.029(4) Uiso d 1 4
S S44 0.112(2) 0.6702(6) 0.0311(4) 0.028(4) Uiso d 1 4
S S45 0.613(2) 0.5396(5) 0.0390(4) 0.025(3) Uiso d 1 4
S S46 0.1871(17) 0.5450(5) 0.0390(4) 0.017(3) Uiso d 1 4
S S47 0.6814(17) 0.4106(5) 0.0393(3) 0.014(3) Uiso d 1 4
S S48 0.1160(18) 0.4065(5) 0.0406(3) 0.018(3) Uiso d 1 4
S S49 0.610(2) 0.2766(6) 0.0255(4) 0.033(4) Uiso d 1 4
S S50 0.172(2) 0.2728(5) 0.0380(4) 0.024(3) Uiso d 1 4
S S51 0.8951(19) 0.1968(5) 0.0839(4) 0.019(3) Uiso d 1 4
S S52 0.4391(19) 0.1899(5) 0.0868(4) 0.019(3) Uiso d 1 4
S S53 0.9368(15) 0.2276(4) 0.1613(3) 0.007(2) Uiso d 1 4
S S54 0.4812(18) 0.2237(5) 0.1629(3) 0.017(3) Uiso d 1 4
S S55 0.9296(19) 0.3349(5) 0.0993(3) 0.019(3) Uiso d 1 4
S S56 0.4231(17) 0.3338(4) 0.0932(3) 0.014(3) Uiso d 1 4

loop_
_atom_site_aniso_label
_atom_site_aniso_U_11
_atom_site_aniso_U_22
_atom_site_aniso_U_33
_atom_site_aniso_U_12
_atom_site_aniso_U_13
_atom_site_aniso_U_23
_atom_site_aniso_type_symbol
Pb1 0.0119(10) 0.0214(10) 0.0384(15) -0.0018(9) 0.0078(11) -0.0028(10) Pb
Pb2 0.0110(10) 0.0230(10) 0.0352(14) 0.0005(9) 0.0064(10) -0.0005(10) Pb
Pb3 0.0113(10) 0.0331(12) 0.0360(15) 0.0013(10) 0.0058(11) 0.0020(11) Pb
Pb4 0.0101(10) 0.0232(11) 0.0394(15) -0.0010(9) 0.0073(11) 0.0007(11) Pb
Pb5 0.0104(10) 0.0153(9) 0.0498(16) -0.0016(9) 0.0081(11) -0.0034(11) Pb
Pb6 0.0088(10) 0.0215(10) 0.0478(16) 0.0025(9) 0.0085(11) -0.0021(11) Pb
Pb7 0.0049(9) 0.0219(10) 0.0385(14) 0.0035(9) 0.0056(10) -0.0018(10) Pb
Bi7 0.0049(9) 0.0219(10) 0.0385(14) 0.0035(9) 0.0056(10) -0.0018(10) Bi
Pb8 0.0072(9) 0.0226(10) 0.0426(15) -0.0004(9) 0.0069(10) -0.0030(11) Pb
Sb9 0.027(2) 0.0049(14) 0.034(2) 0.0062(15) 0.010(2) -0.0004(16) Sb
Sb10 0.015(2) 0.0039(15) 0.037(3) -0.0067(16) 0.007(2) -0.0005(17) Sb
As10 0.015(2) 0.0039(15) 0.037(3) -0.0067(16) 0.007(2) -0.0005(17) As
Sb11 0.0135(18) 0.0154(17) 0.028(2) 0.0004(16) 0.0019(18) -0.0039(17) Sb
As11 0.0135(18) 0.0154(17) 0.028(2) 0.0004(16) 0.0019(18) -0.0039(17) As
Sb12 0.0076(19) 0.0102(18) 0.036(3) -0.0018(17) 0.007(2) 0.0018(19) Sb
As12 0.0076(19) 0.0102(18) 0.036(3) -0.0018(17) 0.007(2) 0.0018(19) As
Pb13 0.0087(10) 0.0274(11) 0.0420(15) 0.0025(9) 0.0058(11) -0.0003(11) Pb
Pb14 0.0153(11) 0.0154(10) 0.0559(17) -0.0013(9) 0.0139(12) -0.0020(11) Pb
Tl14 0.0153(11) 0.0154(10) 0.0559(17) -0.0013(9) 0.0139(12) -0.0020(11) Tl
Sb15 0.010(2) 0.012(2) 0.025(3) -0.001(2) 0.007(2) 0.002(2) Sb
As15 0.010(2) 0.012(2) 0.025(3) -0.001(2) 0.007(2) 0.002(2) As
Sb16 0.021(2) 0.0161(18) 0.032(3) -0.0005(17) 0.006(2) -0.0007(18) Sb
As16 0.021(2) 0.0161(18) 0.032(3) -0.0005(17) 0.006(2) -0.0007(18) As
Sb17 0.0156(19) 0.0072(15) 0.044(3) 0.0019(15) 0.0000(19) -0.0064(17) Sb
Sb18 0.0018(19) 0.032(3) 0.036(3) 0.000(2) 0.004(2) -0.003(2) Sb
As18 0.0018(19) 0.032(3) 0.036(3) 0.000(2) 0.004(2) -0.003(2) As
Sb19 0.015(2) 0.0186(19) 0.044(3) -0.0007(18) 0.001(2) -0.007(2) Sb
As19 0.015(2) 0.0186(19) 0.044(3) -0.0007(18) 0.001(2) -0.007(2) As
Sb20 0.0094(18) 0.0172(18) 0.041(3) -0.0043(17) 0.002(2) 0.0016(19) Sb
As20 0.0094(18) 0.0172(18) 0.041(3) -0.0043(17) 0.002(2) 0.0016(19) As
Sb21 0.0039(16) 0.0179(17) 0.063(3) -0.0008(15) 0.010(2) -0.006(2) Sb
Pb22 0.0133(13) 0.0556(19) 0.0415(19) 0.0032(14) 0.0034(14) 0.0024(17) Pb
Sb22 0.0133(13) 0.0556(19) 0.0415(19) 0.0032(14) 0.0034(14) 0.0024(17) Sb
Pb23 0.0098(11) 0.0376(14) 0.0420(17) -0.0034(11) 0.0028(12) 0.0009(13) Pb
Sb23 0.0098(11) 0.0376(14) 0.0420(17) -0.0034(11) 0.0028(12) 0.0009(13) Sb
Sb24 0.0104(17) 0.0101(15) 0.046(3) -0.0017(15) 0.0085(19) -0.0003(17) Sb
Ag25 0.042(3) 0.030(3) 0.074(5) -0.006(3) 0.019(4) -0.023(3) Ag
Cu25 0.042(3) 0.030(3) 0.074(5) -0.006(3) 0.019(4) -0.023(3) Cu
Sb26 0.0123(19) 0.026(2) 0.035(3) 0.0044(18) 0.009(2) 0.002(2) Sb
As26 0.0123(19) 0.026(2) 0.035(3) 0.0044(18) 0.009(2) 0.002(2) As
Pb27 0.0227(12) 0.0220(11) 0.0412(16) 0.0021(10) 0.0094(12) 0.0009(11) Pb
Sb28 0.013(2) 0.035(3) 0.031(3) 0.007(2) 0.007(2) 0.006(2) Sb
As28 0.013(2) 0.035(3) 0.031(3) 0.007(2) 0.007(2) 0.006(2) As
Sb29 0.030(2) 0.040(2) 0.032(3) -0.014(2) 0.015(2) -0.006(2) Sb
Pb30 0.0235(12) 0.0235(11) 0.0497(17) -0.0002(11) 0.0054(13) -0.0033(12) Pb
Pb31 0.0196(12) 0.0274(12) 0.0439(16) -0.0036(11) 0.0062(12) 0.0009(12) Pb
Pb32 0.0178(12) 0.0252(11) 0.0573(19) 0.0004(10) 0.0096(13) 0.0053(13) Pb
Ag33b 0.041(8) 0.005(6) 0.017(7) 0.002(4) -0.006(5) 0.002(4) Ag
Cu33a 0.041(8) 0.005(6) 0.017(7) 0.002(4) -0.006(5) 0.002(4) Cu
Ag34b 0.068(4) 0.026(2) 0.045(3) 0.014(3) 0.007(3) -0.007(2) Ag
Hg34b 0.068(4) 0.026(2) 0.045(3) 0.014(3) 0.007(3) -0.007(2) Hg
Cu34b 0.068(4) 0.026(2) 0.045(3) 0.014(3) 0.007(3) -0.007(2) Cu
Pb35 0.0124(11) 0.0300(12) 0.0395(15) -0.0022(10) 0.0057(11) 0.0023(11) Pb
Pb36 0.0153(11) 0.0297(12) 0.0424(16) 0.0032(10) 0.0058(11) 0.0030(12) Pb
Sb37 0.013(2) 0.013(2) 0.030(3) -0.003(2) 0.007(2) 0.004(2) Sb
As37 0.013(2) 0.013(2) 0.030(3) -0.003(2) 0.007(2) 0.004(2) As
Sb38 0.019(2) 0.0230(18) 0.024(2) 0.0011(17) 0.0046(18) 0.0003(17) Sb
Sb39 0.0082(17) 0.0233(18) 0.035(2) -0.0044(16) 0.0046(18) -0.0011(18) Sb
Sb40 0.007(2) 0.014(2) 0.032(3) -0.0028(18) 0.008(2) 0.002(2) Sb
As40 0.007(2) 0.014(2) 0.032(3) -0.0028(18) 0.008(2) 0.002(2) As
Pb41 0.0100(16) 0.0219(16) 0.035(2) 0.0015(14) 0.0077(16) -0.0008(16) Pb
Sb41 0.0100(16) 0.0219(16) 0.035(2) 0.0015(14) 0.0077(16) -0.0008(16) Sb
Sb42 0.0048(17) 0.0188(18) 0.038(3) 0.0017(16) 0.0063(18) -0.0017(19) Sb
As42 0.0048(17) 0.0188(18) 0.038(3) 0.0017(16) 0.0063(18) -0.0017(19) As
Cu43 0.007(4) 0.082(8) 0.035(6) 0.003(5) 0.006(4) 0.030(6) Cu
Pb44a 0.0081(11) 0.0193(11) 0.0560(18) 0.0028(10) 0.0088(12) 0.0072(12) Pb
Sb44b 0.0081(11) 0.0193(11) 0.0560(18) 0.0028(10) 0.0088(12) 0.0072(12) Sb
Pb45 0.0132(11) 0.0272(11) 0.0572(18) 0.0026(10) 0.0105(12) 0.0078(12) Pb
As46 0.004(2) 0.000(2) 0.050(5) 0.0015(18) 0.009(3) -0.003(3) As
As47 0.006(2) 0.028(3) 0.029(4) -0.001(2) 0.007(2) 0.004(3) As

loop_
_atom_type_symbol
_atom_type_scat_dispersion_real
_atom_type_scat_dispersion_imag
_atom_type_scat_source
Pb -3.394 10.111 'International Tables Vol C tables 4.2.6.8 and 6.1.1.1'
Sb -0.587 1.546 'International Tables Vol C tables 4.2.6.8 and 6.1.1.1'
As 0.050 2.006 'International Tables Vol C tables 4.2.6.8 and 6.1.1.1'
Ag -0.897 1.102 'International Tables Vol C tables 4.2.6.8 and 6.1.1.1'
Cu 0.320 1.265 'International Tables Vol C tables 4.2.6.8 and 6.1.1.1'
S 0.125 0.123 'International Tables Vol C tables 4.2.6.8 and 6.1.1.1'
Hg -2.389 9.227 'International Tables Vol C tables 4.2.6.8 and 6.1.1.1'
Tl -2.836 9.669 'International Tables Vol C tables 4.2.6.8 and 6.1.1.1'
Bi -4.108 10.257 'International Tables Vol C tables 4.2.6.8 and 6.1.1.1'

loop_
_geom_bond_atom_site_label_1
_geom_bond_atom_site_label_2
_geom_bond_site_symmetry_2
_geom_bond_distance
Pb1 S1 . 3.146(14)
Pb1 S2 . 3.201(13)
Pb1 S5 . 3.118(14)
Pb1 S6 . 3.147(14)
Pb1 S7 2_655 3.034(14)
Pb1 S8 . 3.047(16)
Pb1 S15 . 3.032(15)
Pb1 S19 . 2.975(15)
Pb2 S1 1_455 3.201(13)
Pb2 S2 . 3.147(14)
Pb2 S5 1_455 3.062(13)
Pb2 S6 . 3.034(14)
Pb2 S7 2_555 2.979(15)
Pb2 S8 . 3.031(15)
Pb2 S16 . 2.973(15)
Pb2 S20 . 3.362(14)
Pb3 S1 . 3.060(14)
Pb3 S2 . 3.172(14)
Pb3 S3 . 3.017(14)
Pb3 S4 . 3.021(13)
Pb3 S9 . 3.051(15)
Pb3 S10 . 3.106(15)
Pb3 S21 . 3.240(15)
Pb3 S43 . 2.940(19)
Pb4 S1 1_455 3.033(15)
Pb4 S2 . 3.034(13)
Pb4 S3 1_455 3.008(14)
Pb4 S4 . 2.998(13)
Pb4 S9 1_455 3.055(15)
Pb4 S10 . 3.098(16)
Pb4 S22 . 3.180(14)
Pb4 S44 . 3.165(18)
Pb5 S3 . 3.126(15)
Pb5 S4 . 3.115(13)
Pb5 S5 . 3.062(13)
Pb5 S6 . 3.114(15)
Pb5 S11 . 2.986(16)
Pb5 S12 . 3.038(15)
Pb5 S13 . 2.962(15)
Pb5 S45 . 3.309(17)
Pb6 S3 1_455 3.130(14)
Pb6 S4 . 3.130(13)
Pb6 S5 1_455 3.047(15)
Pb6 S6 . 3.069(14)
Pb6 S11 1_455 2.966(15)
Pb6 S12 . 2.960(16)
Pb6 S14 . 2.988(15)
Pb6 S46 . 3.325(16)
Pb7 S11 . 2.951(16)
Pb7 S12 . 2.914(16)
Pb7 S13 . 3.029(15)
Pb7 S34 . 2.939(15)
Pb7 S47 . 2.976(15)
Pb7 S55 . 2.971(15)
Pb7 S56 . 3.002(13)
Bi7 S11 . 2.951(16)
Bi7 S12 . 2.914(16)
Bi7 S13 . 3.029(15)
Bi7 S34 . 2.939(15)
Bi7 S47 . 2.976(15)
Bi7 S55 . 2.971(15)
Bi7 S56 . 3.002(13)
Pb8 S11 1_455 3.046(15)
Pb8 S12 . 2.913(16)
Pb8 S14 . 3.042(15)
Pb8 S33 . 3.260(17)
Pb8 S48 . 3.006(15)
Pb8 S55 1_455 2.899(15)
Pb8 S56 . 2.896(14)
Sb9 S5 2_645 2.345(13)
Sb9 S13 2_645 2.915(15)
Sb9 S14 2_545 2.960(17)
Sb9 S15 2_645 2.590(16)
Sb9 S16 2_545 2.635(15)
Sb9 S36 2_645 3.635(16)
Sb10 S6 . 2.322(14)
Sb10 S13 . 2.369(16)
Sb10 S14 . 2.383(16)
Sb10 S15 . 3.339(15)
Sb10 S16 . 3.273(16)
As10 S6 . 2.322(14)
As10 S13 . 2.369(16)
As10 S14 . 2.383(16)
As10 S15 . 3.339(15)
As10 S16 . 3.273(16)
Sb11 S7 . 2.379(13)
Sb11 S15 2_645 2.515(15)
Sb11 S16 2_545 2.603(16)
Sb11 S17 1_655 2.925(16)
Sb11 S18 . 3.139(18)
As11 S7 . 2.379(13)
As11 S15 2_645 2.515(15)
As11 S16 2_545 2.603(16)
As11 S17 1_655 2.925(16)
As11 S18 . 3.139(18)
Sb12 S8 2_545 2.427(15)
Sb12 S15 2_545 3.280(17)
Sb12 S16 2_545 3.178(15)
Sb12 S17 . 2.335(15)
Sb12 S18 . 2.410(19)
As12 S8 2_545 2.427(15)
As12 S15 2_545 3.280(17)
As12 S16 2_545 3.178(15)
As12 S17 . 2.335(15)
As12 S18 . 2.410(19)
Pb13 S7 . 3.125(14)
Pb13 S8 2_645 3.043(15)
Pb13 S17 1_655 3.018(14)
Pb13 S19 2_645 3.227(16)
Pb13 S31 2_645 3.179(15)
Pb13 S32 . 3.270(14)
Pb13 S53 . 2.934(13)
Pb13 S54 . 2.903(14)
Pb14 S7 . 3.107(13)
Pb14 S8 2_545 3.042(16)
Pb14 S18 . 2.708(17)
Pb14 S20 2_545 3.667(15)
Pb14 S31 2_545 3.610(16)
Pb14 S32 . 3.750(14)
Pb14 S53 1_455 3.068(12)
Pb14 S54 . 2.956(16)
Tl14 S7 . 3.107(13)
Tl14 S8 2_545 3.042(16)
Tl14 S18 . 2.708(17)
Tl14 S20 2_545 3.667(15)
Tl14 S31 2_545 3.610(16)
Tl14 S32 . 3.750(14)
Tl14 S53 1_455 3.068(12)
Tl14 S54 . 2.956(16)
Sb15 S1 . 2.277(14)
Sb15 S19 . 2.283(17)
Sb15 S20 1_655 2.337(14)
Sb15 S21 . 3.236(16)
Sb15 S22 1_655 3.280(16)
Sb15 S30 . 3.651(15)
As15 S1 . 2.277(14)
As15 S19 . 2.283(17)
As15 S20 1_655 2.337(14)
As15 S21 . 3.236(16)
As15 S22 1_655 3.280(16)
As15 S30 . 3.651(15)
Sb16 S2 . 2.358(13)
Sb16 S19 . 3.137(15)
Sb16 S20 . 2.574(15)
Sb16 S21 . 2.988(17)
Sb16 S22 . 2.494(15)
Sb16 S29 . 3.479(12)
As16 S2 . 2.358(13)
As16 S19 . 3.137(15)
As16 S20 . 2.574(15)
As16 S21 . 2.988(17)
As16 S22 . 2.494(15)
As16 S29 . 3.479(12)
Sb17 S9 . 2.401(15)
Sb17 S21 . 2.805(17)
Sb17 S22 1_655 3.305(14)
Sb17 S23 . 2.475(16)
Sb17 S24 . 2.820(18)
Sb17 S28 . 3.735(17)
Sb18 S10 . 2.359(15)
Sb18 S21 . 2.353(16)
Sb18 S22 . 2.415(16)
Sb18 S23 . 3.146(17)
Sb18 S24 1_455 3.275(17)
As18 S10 . 2.359(15)
As18 S21 . 2.353(16)
As18 S22 . 2.415(16)
As18 S23 . 3.146(17)
As18 S24 1_455 3.275(17)
Sb19 S23 . 2.651(17)
Sb19 S24 . 2.478(17)
Sb19 S25 3_665 3.302(15)
Sb19 S26 3_765 3.004(17)
Sb19 S41 3_665 2.395(16)
As19 S23 . 2.651(17)
As19 S24 . 2.478(17)
As19 S25 3_665 3.302(15)
As19 S26 3_765 3.004(17)
As19 S41 3_665 2.395(16)
Sb20 S23 . 3.363(16)
Sb20 S24 1_455 3.190(18)
Sb20 S25 1_565 3.662(15)
Sb20 S25 3_665 2.532(16)
Sb20 S26 3_665 2.480(16)
Sb20 S42 3_665 2.410(15)
As20 S23 . 3.363(16)
As20 S24 1_455 3.190(18)
As20 S25 1_565 3.662(15)
As20 S25 3_665 2.532(16)
As20 S26 3_665 2.480(16)
As20 S42 3_665 2.410(15)
Sb21 S24 2_645 3.607(17)
Sb21 S25 2_555 3.305(16)
Sb21 S26 2_655 3.423(16)
Sb21 S27 . 2.496(15)
Sb21 S28 2_645 2.543(19)
Sb21 S39 2_555 2.447(14)
Pb22 S23 2_645 3.657(16)
Pb22 S25 2_655 2.782(15)
Pb22 S26 2_655 2.971(16)
Pb22 S27 1_655 2.934(16)
Pb22 S28 2_645 3.062(17)
Pb22 S40 . 2.632(14)
Sb22 S23 2_645 3.657(16)
Sb22 S25 2_655 2.782(15)
Sb22 S26 2_655 2.971(16)
Sb22 S27 1_655 2.934(16)
Sb22 S28 2_645 3.062(17)
Sb22 S40 . 2.632(14)
Pb23 S22 . 3.404(14)
Pb23 S27 2_555 3.048(16)
Pb23 S28 1_455 2.888(17)
Pb23 S29 . 3.014(12)
Pb23 S30 1_455 2.835(17)
Pb23 S37 2_555 2.643(15)
Sb23 S22 . 3.404(14)
Sb23 S27 2_555 3.048(16)
Sb23 S28 1_455 2.888(17)
Sb23 S29 . 3.014(12)
Sb23 S30 1_455 2.835(17)
Sb23 S37 2_555 2.643(15)
Sb24 S21 . 3.382(15)
Sb24 S27 2_555 3.415(15)
Sb24 S28 . 3.304(18)
Sb24 S29 . 2.509(14)
Sb24 S30 . 2.473(16)
Sb24 S38 . 2.407(13)
Ag25 S20 . 2.452(15)
Ag25 S29 . 3.610(15)
Ag25 S30 1_455 3.553(16)
Ag25 S31 . 2.735(17)
Ag25 S32 2_555 2.680(17)
Ag25 S35 2_555 2.415(15)
Cu25 S20 . 2.452(15)
Cu25 S29 . 3.610(15)
Cu25 S30 1_455 3.553(16)
Cu25 S31 . 2.735(17)
Cu25 S32 2_555 2.680(17)
Cu25 S35 2_555 2.415(15)
Sb26 S19 . 2.834(15)
Sb26 S29 . 3.214(13)
Sb26 S30 . 3.232(17)
Sb26 S31 . 2.432(17)
Sb26 S32 2_655 2.494(15)
Sb26 S36 2_655 2.563(15)
As26 S19 . 2.834(15)
As26 S29 . 3.214(13)
As26 S30 . 3.232(17)
As26 S31 . 2.432(17)
As26 S32 2_655 2.494(15)
As26 S36 2_655 2.563(15)
Pb27 S14 . 3.528(15)
Pb27 S31 2_545 2.779(16)
Pb27 S33 . 2.871(17)
Pb27 S34 1_455 2.931(15)
Pb27 S35 . 2.980(15)
Pb27 S36 1_455 3.013(16)
Sb28 S13 . 3.718(15)
Sb28 S14 . 3.758(15)
Sb28 S32 . 2.364(15)
Sb28 S33 . 2.354(16)
Sb28 S34 . 2.365(17)
Sb28 S35 . 3.454(17)
Sb28 S36 . 3.342(16)
As28 S13 . 3.718(15)
As28 S14 . 3.758(15)
As28 S32 . 2.364(15)
As28 S33 . 2.354(16)
As28 S34 . 2.365(17)
As28 S35 . 3.454(17)
As28 S36 . 3.342(16)
Sb29 S16 2_555 3.565(16)
Sb29 S29 . 2.511(13)
Sb29 S35 2_555 2.487(16)
Sb29 S36 2_655 2.834(16)
Sb29 S37 2_555 2.792(16)
Sb29 S38 . 3.191(15)
Pb30 S15 . 3.570(16)
Pb30 S16 . 3.676(15)
Pb30 S30 2_645 2.846(15)
Pb30 S35 . 2.961(15)
Pb30 S36 . 2.966(16)
Pb30 S37 . 2.991(17)
Pb30 S38 2_645 3.054(13)
Pb31 S17 1_655 3.720(14)
Pb31 S18 . 3.497(18)
Pb31 S27 2_545 2.860(15)
Pb31 S37 2_545 3.011(16)
Pb31 S38 1_545 2.985(13)
Pb31 S39 . 2.928(14)
Pb31 S40 2_645 2.970(15)
Pb32 S17 1_655 3.277(16)
Pb32 S18 1_655 3.405(17)
Pb32 S28 1_545 2.852(17)
Pb32 S37 2_645 3.211(15)
Pb32 S38 1_545 2.974(14)
Pb32 S39 1_655 2.898(15)
Pb32 S40 2_645 2.756(14)
Ag33b S25 . 2.57(2)
Ag33b S39 . 2.78(2)
Ag33b S40 2_645 3.37(2)
Ag33b S41 . 2.60(2)
Ag33b S42 . 3.21(2)
Ag33b S52 . 2.449(19)
Cu33a S25 . 2.45(4)
Cu33a S39 . 2.67(5)
Cu33a S40 2_645 2.97(5)
Cu33a S41 . 3.00(5)
Cu33a S42 . 3.29(5)
Cu33a S52 . 2.51(4)
Ag34b S26 . 2.583(16)
Ag34b S39 1_655 2.832(15)
Ag34b S40 2_645 2.980(16)
Ag34b S41 1_655 2.853(18)
Ag34b S42 . 3.218(16)
Ag34b S51 . 2.507(15)
Hg34b S26 . 2.583(16)
Hg34b S39 1_655 2.832(15)
Hg34b S40 2_645 2.980(16)
Hg34b S41 1_655 2.853(18)
Hg34b S42 . 3.218(16)
Hg34b S51 . 2.507(15)
Cu34b S26 . 2.583(16)
Cu34b S39 1_655 2.832(15)
Cu34b S40 2_645 2.980(16)
Cu34b S41 1_655 2.853(18)
Cu34b S42 . 3.218(16)
Cu34b S51 . 2.507(15)
Pb35 S9 . 3.127(15)
Pb35 S10 . 3.037(16)
Pb35 S23 . 3.061(16)
Pb35 S41 3_665 2.938(17)
Pb35 S42 3_665 2.912(15)
Pb35 S43 . 3.158(18)
Pb35 S49 3_665 3.146(18)
Pb35 S50 3_665 3.316(17)
Pb36 S9 1_455 3.040(16)
Pb36 S10 . 2.984(15)
Pb36 S24 1_455 2.939(17)
Pb36 S41 3_565 3.003(16)
Pb36 S42 3_665 2.879(16)
Pb36 S44 . 3.379(16)
Pb36 S49 3_665 3.426(19)
Pb36 S50 3_565 3.759(16)
Sb37 S3 . 2.318(16)
Sb37 S43 . 2.341(18)
Sb37 S44 1_655 2.315(18)
Sb37 S45 . 3.267(17)
Sb37 S46 1_655 3.202(15)
Sb37 S48 3_665 3.510(16)
As37 S3 . 2.318(16)
As37 S43 . 2.341(18)
As37 S44 1_655 2.315(18)
As37 S45 . 3.267(17)
As37 S46 1_655 3.202(15)
As37 S48 3_665 3.510(16)
Sb38 S4 . 2.427(14)
Sb38 S43 . 3.044(18)
Sb38 S44 . 2.815(17)
Sb38 S45 . 2.760(16)
Sb38 S46 . 2.580(15)
Sb38 S47 3_665 3.336(15)
Sb39 S11 . 2.481(16)
Sb39 S45 . 3.053(17)
Sb39 S46 1_655 3.206(15)
Sb39 S46 3_665 3.408(16)
Sb39 S47 . 2.438(14)
Sb39 S48 1_655 2.548(15)
Sb40 S12 . 2.397(17)
Sb40 S45 . 2.365(17)
Sb40 S45 3_665 3.458(18)
Sb40 S46 . 2.454(15)
Sb40 S47 . 3.122(14)
Sb40 S48 . 3.208(15)
As40 S12 . 2.397(17)
As40 S45 . 2.365(17)
As40 S45 3_665 3.458(18)
As40 S46 . 2.454(15)
As40 S47 . 3.122(14)
As40 S48 . 3.208(15)
Pb41 S44 3_665 3.010(18)
Pb41 S47 . 2.780(14)
Pb41 S48 1_655 2.624(15)
Pb41 S49 . 2.984(18)
Pb41 S50 1_655 2.861(16)
Pb41 S55 . 2.586(16)
Sb41 S44 3_665 3.010(18)
Sb41 S47 . 2.780(14)
Sb41 S48 1_655 2.624(15)
Sb41 S49 . 2.984(18)
Sb41 S50 1_655 2.861(16)
Sb41 S55 . 2.586(16)
Sb42 S43 3_665 3.014(19)
Sb42 S47 . 3.332(14)
Sb42 S48 . 3.144(15)
Sb42 S49 . 2.436(19)
Sb42 S50 . 2.406(16)
Sb42 S56 . 2.494(15)
As42 S43 3_665 3.014(19)
As42 S47 . 3.332(14)
As42 S48 . 3.144(15)
As42 S49 . 2.436(19)
As42 S50 . 2.406(16)
As42 S56 . 2.494(15)
Cu43 S42 . 2.609(19)
Cu43 S49 . 2.29(2)
Cu43 S51 . 2.282(17)
Cu43 S52 . 2.281(19)
Pb44a S34 . 2.780(15)
Pb44a S51 . 3.289(15)
Pb44a S52 . 3.343(14)
Pb44a S53 . 2.967(12)
Pb44a S54 . 2.952(15)
Pb44a S55 . 2.872(15)
Pb44a S56 . 2.854(13)
Sb44b S34 . 2.780(15)
Sb44b S51 . 3.289(15)
Sb44b S52 . 3.343(14)
Sb44b S53 . 2.967(12)
Sb44b S54 . 2.952(15)
Sb44b S55 . 2.872(15)
Sb44b S56 . 2.854(13)
Pb45 S33 . 3.346(17)
Pb45 S50 . 2.930(17)
Pb45 S51 1_455 3.030(15)
Pb45 S52 . 3.010(15)
Pb45 S53 1_455 3.380(13)
Pb45 S54 . 3.447(14)
Pb45 S55 1_455 3.027(15)
Pb45 S56 . 2.991(14)
As46 S17 1_655 3.038(17)
As46 S18 1_655 3.618(18)
As46 S40 2_645 3.264(14)
As46 S51 . 2.285(17)
As46 S53 . 2.266(13)
As47 S17 1_655 3.165(16)
As47 S40 2_645 3.146(15)
As47 S52 . 2.246(16)
As47 S54 . 2.317(16)

loop_
_cod_related_entry_id
_cod_related_entry_database
_cod_related_entry_code
1 AMCSD 0019482
